data_7041114
loop_
_publ_author_name
'Lenis-Rojas, O A'
'Fernandes, A. R.'
'Roma-Rodrigues, C'
'Baptista, P. V.'
'Marques, F.'
'P\'erez-Fern\'andez, D'
'Guerra-Varela, J'
'S\'anchez, L'
'V\'azquez-Garc\'ia, D'
'Torres, M L\'opez'
'Fern\'andez, A'
'Fern\'andez, J J'

_publ_section_title
;
 Heteroleptic mononuclear compounds of ruthenium(ii): synthesis,
 structural analyses, in vitro antitumor activity and in vivo toxicity on
 zebrafish embryos.
;
_journal_issue 47
_journal_name_full 'Dalton transactions (Cambridge, England : 2003)'
_journal_page_first 19127
_journal_page_last 19140
_journal_paper_doi 10.1039/c6dt03591d
_journal_volume 45
_journal_year 2016
_chemical_formula_sum 'C43 H39 F6 N6 O7 P Ru S2'
_chemical_formula_weight 1061.96
_space_group_crystal_system monoclinic
_space_group_IT_number 15
_space_group_name_Hall '-C 2yc'
_space_group_name_H-M_alt 'C 1 2/c 1'
_symmetry_space_group_name_Hall '-C 2yc'
_symmetry_space_group_name_H-M 'C 1 2/c 1'
_atom_sites_solution_hydrogens mixed
_audit_creation_method SHELXL-2014/7
_audit_update_record
;
2016-07-26 deposited with the CCDC.
2016-11-06 downloaded from the CCDC.
;
_cell_angle_alpha 90
_cell_angle_beta 100.816(5)
_cell_angle_gamma 90
_cell_formula_units_Z 8
_cell_length_a 16.7005(19)
_cell_length_b 17.633(2)
_cell_length_c 30.174(4)
_cell_measurement_reflns_used 135686
_cell_measurement_temperature 100(2)
_cell_measurement_theta_max 56.535
_cell_measurement_theta_min 4.966
_cell_volume 8727.8(18)
_computing_cell_refinement ' SAINT V7.68A (Bruker: Madison, 2009 ) in Apex2 suite.'
_computing_data_collection 'Apex2, Bruker Instrument Service v2010, 1-2'
_computing_data_reduction 'SAINT and XPREP Version 2008/2 (Sheldrick, Bruker AXS Inc.)'
_computing_structure_refinement 'SHELXL-2014/7 (Sheldrick, 2014)'
_computing_structure_solution 'SHELXL-2014/7 (Sheldrick, 2014)'
_diffrn_ambient_temperature 100(2)
_diffrn_measured_fraction_theta_full 0.998
_diffrn_measured_fraction_theta_max 0.997
_diffrn_measurement_device_type 'Bruker X8 APEX'
_diffrn_measurement_method 'omega/phi scans'
_diffrn_radiation_type MoK\a
_diffrn_radiation_wavelength 0.71073
_diffrn_reflns_av_R_equivalents 0.0439
_diffrn_reflns_av_unetI/netI 0.0185
_diffrn_reflns_Laue_measured_fraction_full 0.998
_diffrn_reflns_Laue_measured_fraction_max 0.997
_diffrn_reflns_limit_h_max 22
_diffrn_reflns_limit_h_min -22
_diffrn_reflns_limit_k_max 23
_diffrn_reflns_limit_k_min -23
_diffrn_reflns_limit_l_max 40
_diffrn_reflns_limit_l_min -40
_diffrn_reflns_number 132877
_diffrn_reflns_point_group_measured_fraction_full 0.998
_diffrn_reflns_point_group_measured_fraction_max 0.997
_diffrn_reflns_theta_full 25.242
_diffrn_reflns_theta_max 28.313
_diffrn_reflns_theta_min 2.031
_exptl_absorpt_coefficient_mu 0.576
_exptl_absorpt_correction_T_max 0.744
_exptl_absorpt_correction_T_min 0.697
_exptl_absorpt_correction_type multi-scan
_exptl_absorpt_process_details 'SADABS Version 2008/1 (Sheldrick, Bruker AXS Inc.)'
_exptl_crystal_colour orange
_exptl_crystal_density_diffrn 1.616
_exptl_crystal_description prism
_exptl_crystal_F_000 4320
_exptl_crystal_size_max 0.490
_exptl_crystal_size_mid 0.430
_exptl_crystal_size_min 0.380
_refine_diff_density_max 1.854
_refine_diff_density_min -0.735
_refine_diff_density_rms 0.123
_refine_ls_extinction_method none
_refine_ls_goodness_of_fit_ref 1.114
_refine_ls_hydrogen_treatment mixed
_refine_ls_matrix_type full
_refine_ls_number_parameters 605
_refine_ls_number_reflns 10839
_refine_ls_number_restraints 0
_refine_ls_restrained_S_all 1.114
_refine_ls_R_factor_all 0.0316
_refine_ls_R_factor_gt 0.0293
_refine_ls_shift/su_max 0.001
_refine_ls_shift/su_mean 0.000
_refine_ls_structure_factor_coef Fsqd
_refine_ls_weighting_details 'w=1/[\s^2^(Fo^2^)+(0.0385P)^2^+18.6683P] where P=(Fo^2^+2Fc^2^)/3'
_refine_ls_weighting_scheme calc
_refine_ls_wR_factor_gt 0.0774
_refine_ls_wR_factor_ref 0.0833
_reflns_Friedel_coverage 0.000
_reflns_number_gt 10232
_reflns_number_total 10839
_reflns_threshold_expression 'I > 2\s(I)'
_cod_data_source_file c6dt03591d2.cif
_cod_data_source_block shelx
_cod_depositor_comments 'Adding full bibliography for 7041113--7041116.cif.'
_cod_original_cell_volume 8727.9(17)
_cod_database_code 7041114
_shelx_shelxl_version_number 2014/7
_shelx_space_group_comment
;
The symmetry employed for this shelxl refinement is uniquely defined
by the following loop, which should always be used as a source of
symmetry information in preference to the above space-group names.
They are only intended as comments.
;
_shelx_estimated_absorpt_t_min 0.765
_shelx_estimated_absorpt_t_max 0.811

loop_
_space_group_symop_operation_xyz
'x, y, z'
'-x, y, -z+1/2'
'x+1/2, y+1/2, z'
'-x+1/2, y+1/2, -z+1/2'
'-x, -y, -z'
'x, -y, z-1/2'
'-x+1/2, -y+1/2, -z'
'x+1/2, -y+1/2, z-1/2'

loop_
_atom_site_label
_atom_site_type_symbol
_atom_site_fract_x
_atom_site_fract_y
_atom_site_fract_z
_atom_site_U_iso_or_equiv
_atom_site_adp_type
_atom_site_occupancy
_atom_site_site_symmetry_order
_atom_site_calc_flag
_atom_site_refinement_flags_posn
_atom_site_refinement_flags_adp
C1 C 0.40011(11) -0.11459(10) 0.10000(6) 0.0155(3) Uani 1 1 d . .
H1 H 0.3483 -0.1368 0.1002 0.019 Uiso 1 1 calc R U
C2 C 0.45943(11) -0.15808(11) 0.08515(6) 0.0190(3) Uani 1 1 d . .
H2 H 0.4486 -0.2092 0.0760 0.023 Uiso 1 1 calc R U
C3 C 0.53429(11) -0.12566(11) 0.08393(6) 0.0208(4) Uani 1 1 d . .
H3 H 0.5751 -0.1536 0.0729 0.025 Uiso 1 1 calc R U
C4 C 0.54906(11) -0.05210(12) 0.09902(6) 0.0192(3) Uani 1 1 d . .
H4 H 0.6002 -0.0290 0.0984 0.023 Uiso 1 1 calc R U
C5 C 0.48863(10) -0.01210(10) 0.11508(6) 0.0149(3) Uani 1 1 d . .
C6 C 0.50346(10) 0.06272(10) 0.13670(6) 0.0156(3) Uani 1 1 d . .
C7 C 0.57790(11) 0.10030(11) 0.14237(6) 0.0203(4) Uani 1 1 d . .
H7 H 0.6215 0.0798 0.1300 0.024 Uiso 1 1 calc R U
C8 C 0.58799(11) 0.16776(12) 0.16619(7) 0.0231(4) Uani 1 1 d . .
H8 H 0.6383 0.1943 0.1701 0.028 Uiso 1 1 calc R U
C9 C 0.52380(12) 0.19604(12) 0.18423(7) 0.0241(4) Uani 1 1 d . .
H9 H 0.5296 0.2416 0.2013 0.029 Uiso 1 1 calc R U
C10 C 0.45067(11) 0.15642(11) 0.17684(6) 0.0209(4) Uani 1 1 d . .
H10 H 0.4064 0.1760 0.1890 0.025 Uiso 1 1 calc R U
C11 C 0.38756(10) -0.07337(10) 0.21539(6) 0.0159(3) Uani 1 1 d . .
H11 H 0.4151 -0.1007 0.1957 0.019 Uiso 1 1 calc R U
C12 C 0.39139(11) -0.09972(11) 0.25910(6) 0.0191(3) Uani 1 1 d . .
H12 H 0.4224 -0.1437 0.2692 0.023 Uiso 1 1 calc R U
C13 C 0.34980(11) -0.06153(11) 0.28769(6) 0.0205(4) Uani 1 1 d . .
H13 H 0.3500 -0.0799 0.3173 0.025 Uiso 1 1 calc R U
C14 C 0.30773(11) 0.00397(11) 0.27252(6) 0.0187(3) Uani 1 1 d . .
H14 H 0.2790 0.0313 0.2917 0.022 Uiso 1 1 calc R U
C15 C 0.30804(10) 0.02929(10) 0.22883(6) 0.0148(3) Uani 1 1 d . .
C16 C 0.26762(10) 0.09922(10) 0.21003(6) 0.0150(3) Uani 1 1 d . .
C17 C 0.23395(12) 0.15142(11) 0.23587(6) 0.0207(4) Uani 1 1 d . .
H17 H 0.2341 0.1418 0.2669 0.025 Uiso 1 1 calc R U
C18 C 0.20023(13) 0.21745(12) 0.21587(7) 0.0260(4) Uani 1 1 d . .
H18 H 0.1766 0.2535 0.2329 0.031 Uiso 1 1 calc R U
C19 C 0.20128(13) 0.23050(11) 0.17068(7) 0.0251(4) Uani 1 1 d . .
H19 H 0.1790 0.2758 0.1564 0.030 Uiso 1 1 calc R U
C20 C 0.23528(11) 0.17656(10) 0.14668(6) 0.0189(3) Uani 1 1 d . .
H20 H 0.2359 0.1857 0.1157 0.023 Uiso 1 1 calc R U
C21 C 0.13389(10) 0.03304(10) 0.07787(6) 0.0145(3) Uani 1 1 d . .
C22 C 0.05024(11) 0.02231(11) 0.07489(6) 0.0194(4) Uani 1 1 d . .
H22 H 0.0316 -0.0144 0.0937 0.023 Uiso 1 1 calc R U
C23 C -0.00627(12) 0.06417(13) 0.04503(7) 0.0259(4) Uani 1 1 d . .
H23 H -0.0630 0.0572 0.0442 0.031 Uiso 1 1 calc R U
C24 C 0.02026(13) 0.11619(14) 0.01649(7) 0.0284(4) Uani 1 1 d . .
H24 H -0.0181 0.1453 -0.0038 0.034 Uiso 1 1 calc R U
C25 C 0.10293(12) 0.12546(12) 0.01776(6) 0.0229(4) Uani 1 1 d . .
H25 H 0.1208 0.1599 -0.0026 0.028 Uiso 1 1 calc R U
C26 C 0.16102(11) 0.08500(10) 0.04855(6) 0.0163(3) Uani 1 1 d . .
C27 C 0.24550(11) 0.09803(10) 0.04378(6) 0.0161(3) Uani 1 1 d . .
H27 H 0.2530 0.1235 0.0171 0.019 Uiso 1 1 calc R U
C28 C 0.39318(12) 0.05095(12) 0.01577(6) 0.0224(4) Uani 1 1 d . .
H28A H 0.3527 0.0691 -0.0098 0.034 Uiso 1 1 calc R U
H28B H 0.3829 -0.0026 0.0214 0.034 Uiso 1 1 calc R U
H28C H 0.4480 0.0565 0.0089 0.034 Uiso 1 1 calc R U
C29 C 0.39643(13) 0.17662(12) 0.04901(8) 0.0296(4) Uani 1 1 d . .
H29A H 0.3574 0.1930 0.0223 0.044 Uiso 1 1 calc R U
H29B H 0.4520 0.1871 0.0446 0.044 Uiso 1 1 calc R U
H29C H 0.3861 0.2043 0.0755 0.044 Uiso 1 1 calc R U
C30 C 0.18609(10) -0.11531(10) 0.07952(6) 0.0142(3) Uani 1 1 d . .
C31 C 0.14382(11) -0.17839(10) 0.09106(6) 0.0170(3) Uani 1 1 d . .
H31 H 0.1256 -0.1794 0.1190 0.020 Uiso 1 1 calc R U
C32 C 0.12830(11) -0.23984(11) 0.06165(7) 0.0214(4) Uani 1 1 d . .
H32 H 0.1013 -0.2834 0.0701 0.026 Uiso 1 1 calc R U
C33 C 0.15208(12) -0.23754(11) 0.02018(7) 0.0232(4) Uani 1 1 d . .
H33 H 0.1414 -0.2796 0.0002 0.028 Uiso 1 1 calc R U
C34 C 0.19141(11) -0.17417(12) 0.00762(6) 0.0221(4) Uani 1 1 d . .
H34 H 0.2061 -0.1721 -0.0213 0.026 Uiso 1 1 calc R U
C35 C 0.20946(11) -0.11361(11) 0.03731(6) 0.0179(3) Uani 1 1 d . .
H35 H 0.2378 -0.0708 0.0289 0.022 Uiso 1 1 calc R U
C36 C 0.16055(10) -0.04782(10) 0.16353(6) 0.0131(3) Uani 1 1 d . .
C37 C 0.18521(10) -0.11215(10) 0.18990(6) 0.0159(3) Uani 1 1 d . .
H37 H 0.2208 -0.1481 0.1803 0.019 Uiso 1 1 calc R U
C38 C 0.15755(12) -0.12331(11) 0.23007(6) 0.0211(4) Uani 1 1 d . .
H38 H 0.1735 -0.1675 0.2476 0.025 Uiso 1 1 calc R U
C39 C 0.10695(12) -0.07059(13) 0.24478(6) 0.0252(4) Uani 1 1 d . .
H39 H 0.0880 -0.0787 0.2722 0.030 Uiso 1 1 calc R U
C40 C 0.08413(11) -0.00601(13) 0.21945(6) 0.0227(4) Uani 1 1 d . .
H40 H 0.0501 0.0306 0.2298 0.027 Uiso 1 1 calc R U
C41 C 0.11059(10) 0.00559(11) 0.17903(6) 0.0163(3) Uani 1 1 d . .
H41 H 0.0946 0.0500 0.1618 0.020 Uiso 1 1 calc R U
N1 N 0.41306(9) -0.04248(8) 0.11406(5) 0.0130(3) Uani 1 1 d . .
N2 N 0.43996(9) 0.09168(9) 0.15327(5) 0.0151(3) Uani 1 1 d . .
N3 N 0.26773(9) 0.11138(8) 0.16544(5) 0.0138(3) Uani 1 1 d . .
N4 N 0.34609(8) -0.01037(8) 0.20012(5) 0.0129(3) Uani 1 1 d . .
N6 N 0.38716(9) 0.09546(9) 0.05586(5) 0.0161(3) Uani 1 1 d . .
N5 N 0.31104(9) 0.07907(8) 0.07142(5) 0.0134(3) Uani 1 1 d . .
P1 P 0.20557(3) -0.02946(2) 0.11407(2) 0.01095(8) Uani 1 1 d . .
Ru1 Ru 0.32944(2) 0.03083(2) 0.13481(2) 0.01057(5) Uani 1 1 d . .
C42 C 0.42757(14) -0.33836(16) 0.16956(9) 0.0385(6) Uani 1 1 d . .
F1 F 0.44106(14) -0.40009(13) 0.14694(8) 0.0831(7) Uani 1 1 d . .
F2 F 0.43419(11) -0.35727(12) 0.21269(6) 0.0628(6) Uani 1 1 d . .
F3 F 0.48680(10) -0.28990(16) 0.16711(8) 0.0848(8) Uani 1 1 d . .
O1 O 0.33163(10) -0.28228(10) 0.10128(5) 0.0302(3) Uani 1 1 d . .
O2 O 0.27335(10) -0.35765(11) 0.15425(6) 0.0384(4) Uani 1 1 d . .
O3 O 0.32641(13) -0.23331(10) 0.17583(6) 0.0441(5) Uani 1 1 d . .
S1 S 0.32859(3) -0.29831(3) 0.14753(2) 0.01837(9) Uani 1 1 d . .
C43 C 0.38595(12) 0.37105(12) 0.12413(7) 0.0243(4) Uani 1 1 d . .
F4 F 0.38609(9) 0.32001(8) 0.15694(5) 0.0388(3) Uani 1 1 d . .
F5 F 0.43756(8) 0.34733(9) 0.09827(5) 0.0374(3) Uani 1 1 d . .
F6 F 0.41519(9) 0.43581(8) 0.14336(5) 0.0355(3) Uani 1 1 d . .
O4 O 0.26439(10) 0.31161(10) 0.06990(6) 0.0372(4) Uani 1 1 d . .
O5 O 0.23609(9) 0.40336(10) 0.12500(5) 0.0339(4) Uani 1 1 d . .
O6 O 0.29450(10) 0.44438(10) 0.06081(5) 0.0331(3) Uani 1 1 d . .
S2 S 0.28339(3) 0.38345(3) 0.09145(2) 0.02444(10) Uani 1 1 d . .
O1S O 0.30478(11) -0.07634(10) -0.06299(6) 0.0355(4) Uani 1 1 d . .
H1A H 0.270(2) -0.034(2) -0.0648(12) 0.055(10) Uiso 1 1 d . .
H1B H 0.277(3) -0.109(3) -0.0833(17) 0.103(16) Uiso 1 1 d . .

loop_
_atom_site_aniso_label
_atom_site_aniso_U_11
_atom_site_aniso_U_22
_atom_site_aniso_U_33
_atom_site_aniso_U_23
_atom_site_aniso_U_13
_atom_site_aniso_U_12
C1 0.0163(8) 0.0177(8) 0.0129(7) 0.0020(6) 0.0033(6) 0.0028(6)
C2 0.0215(8) 0.0211(9) 0.0149(8) 0.0006(7) 0.0048(6) 0.0063(7)
C3 0.0181(8) 0.0287(10) 0.0171(8) 0.0028(7) 0.0068(7) 0.0083(7)
C4 0.0139(8) 0.0279(9) 0.0169(8) 0.0035(7) 0.0054(6) 0.0041(7)
C5 0.0131(7) 0.0194(8) 0.0126(7) 0.0038(6) 0.0034(6) 0.0020(6)
C6 0.0137(7) 0.0198(8) 0.0131(7) 0.0044(6) 0.0022(6) 0.0006(6)
C7 0.0142(8) 0.0249(9) 0.0224(9) 0.0067(7) 0.0047(7) 0.0004(7)
C8 0.0156(8) 0.0262(10) 0.0259(9) 0.0064(8) 0.0001(7) -0.0051(7)
C9 0.0213(9) 0.0217(9) 0.0282(10) -0.0029(8) 0.0022(7) -0.0062(7)
C10 0.0182(8) 0.0220(9) 0.0229(9) -0.0033(7) 0.0051(7) -0.0030(7)
C11 0.0136(7) 0.0182(8) 0.0156(8) 0.0017(6) 0.0021(6) -0.0003(6)
C12 0.0173(8) 0.0213(9) 0.0168(8) 0.0058(7) -0.0016(6) -0.0033(7)
C13 0.0217(9) 0.0263(9) 0.0122(8) 0.0021(7) -0.0001(6) -0.0075(7)
C14 0.0195(8) 0.0247(9) 0.0121(7) -0.0033(7) 0.0035(6) -0.0058(7)
C15 0.0131(7) 0.0179(8) 0.0132(8) -0.0027(6) 0.0021(6) -0.0033(6)
C16 0.0132(7) 0.0170(8) 0.0149(8) -0.0032(6) 0.0033(6) -0.0022(6)
C17 0.0217(9) 0.0227(9) 0.0187(8) -0.0068(7) 0.0064(7) -0.0006(7)
C18 0.0291(10) 0.0223(9) 0.0281(10) -0.0086(8) 0.0090(8) 0.0050(8)
C19 0.0280(10) 0.0179(9) 0.0295(10) -0.0021(8) 0.0054(8) 0.0064(7)
C20 0.0206(8) 0.0162(8) 0.0200(8) -0.0002(7) 0.0040(7) 0.0022(7)
C21 0.0141(8) 0.0174(8) 0.0116(7) -0.0001(6) 0.0016(6) 0.0035(6)
C22 0.0147(8) 0.0269(9) 0.0164(8) 0.0013(7) 0.0023(6) 0.0018(7)
C23 0.0139(8) 0.0401(12) 0.0228(9) 0.0034(8) 0.0015(7) 0.0059(8)
C24 0.0214(9) 0.0406(12) 0.0221(9) 0.0098(9) 0.0011(7) 0.0126(8)
C25 0.0223(9) 0.0285(10) 0.0183(8) 0.0080(7) 0.0045(7) 0.0083(8)
C26 0.0157(8) 0.0195(8) 0.0140(7) 0.0010(6) 0.0034(6) 0.0041(6)
C27 0.0187(8) 0.0169(8) 0.0136(7) 0.0032(6) 0.0054(6) 0.0022(6)
C28 0.0201(9) 0.0325(10) 0.0165(8) -0.0002(7) 0.0084(7) 0.0025(8)
C29 0.0275(10) 0.0209(10) 0.0428(12) 0.0064(9) 0.0127(9) -0.0052(8)
C30 0.0129(7) 0.0159(8) 0.0132(7) -0.0028(6) 0.0012(6) 0.0021(6)
C31 0.0161(8) 0.0181(8) 0.0161(8) -0.0008(6) 0.0011(6) 0.0004(6)
C32 0.0188(8) 0.0179(8) 0.0248(9) -0.0035(7) -0.0028(7) 0.0002(7)
C33 0.0192(8) 0.0243(9) 0.0231(9) -0.0113(7) -0.0039(7) 0.0061(7)
C34 0.0182(8) 0.0314(10) 0.0162(8) -0.0076(7) 0.0021(7) 0.0075(7)
C35 0.0154(8) 0.0229(9) 0.0161(8) -0.0013(7) 0.0045(6) 0.0027(7)
C36 0.0105(7) 0.0178(8) 0.0114(7) -0.0014(6) 0.0028(6) -0.0017(6)
C37 0.0149(7) 0.0169(8) 0.0155(8) 0.0000(6) 0.0022(6) -0.0011(6)
C38 0.0201(8) 0.0262(9) 0.0167(8) 0.0055(7) 0.0026(7) -0.0039(7)
C39 0.0209(9) 0.0406(12) 0.0161(8) 0.0022(8) 0.0090(7) -0.0030(8)
C40 0.0170(8) 0.0344(11) 0.0187(9) -0.0039(8) 0.0078(7) 0.0030(8)
C41 0.0127(7) 0.0214(8) 0.0151(8) -0.0017(6) 0.0038(6) 0.0002(6)
N1 0.0119(6) 0.0162(7) 0.0114(6) 0.0030(5) 0.0032(5) 0.0029(5)
N2 0.0130(6) 0.0176(7) 0.0149(7) 0.0016(5) 0.0034(5) -0.0010(5)
N3 0.0133(6) 0.0138(6) 0.0149(7) -0.0023(5) 0.0041(5) -0.0002(5)
N4 0.0107(6) 0.0155(7) 0.0124(6) 0.0002(5) 0.0021(5) -0.0015(5)
N6 0.0154(7) 0.0185(7) 0.0162(7) 0.0027(6) 0.0072(5) -0.0011(5)
N5 0.0137(6) 0.0140(6) 0.0137(6) 0.0011(5) 0.0055(5) 0.0006(5)
P1 0.01022(18) 0.01282(19) 0.01030(18) -0.00011(14) 0.00318(14) 0.00102(14)
Ru1 0.00973(7) 0.01211(7) 0.01033(7) 0.00064(4) 0.00306(5) 0.00080(4)
C42 0.0223(10) 0.0552(15) 0.0391(13) 0.0233(12) 0.0087(9) 0.0122(10)
F1 0.0853(15) 0.0818(15) 0.0910(16) 0.0132(12) 0.0388(13) 0.0647(13)
F2 0.0450(9) 0.0972(15) 0.0437(9) 0.0431(10) 0.0020(7) 0.0222(9)
F3 0.0226(8) 0.142(2) 0.0826(14) 0.0563(15) -0.0087(8) -0.0236(10)
O1 0.0312(8) 0.0408(9) 0.0177(7) 0.0022(6) 0.0022(6) 0.0028(7)
O2 0.0291(8) 0.0513(11) 0.0374(9) -0.0043(8) 0.0133(7) -0.0162(7)
O3 0.0690(13) 0.0301(9) 0.0313(9) -0.0109(7) 0.0044(8) 0.0193(8)
S1 0.0169(2) 0.0208(2) 0.0174(2) -0.00203(16) 0.00291(15) 0.00505(16)
C43 0.0217(9) 0.0262(10) 0.0245(9) 0.0007(8) 0.0033(7) 0.0007(7)
F4 0.0380(7) 0.0374(8) 0.0385(8) 0.0161(6) 0.0003(6) 0.0048(6)
F5 0.0215(6) 0.0498(8) 0.0425(8) -0.0076(7) 0.0102(6) 0.0056(6)
F6 0.0371(7) 0.0378(7) 0.0299(7) -0.0069(6) 0.0020(5) -0.0125(6)
O4 0.0315(8) 0.0357(9) 0.0404(9) -0.0069(7) -0.0039(7) -0.0055(7)
O5 0.0247(7) 0.0469(10) 0.0333(8) 0.0080(7) 0.0133(6) 0.0101(7)
O6 0.0372(9) 0.0400(9) 0.0228(7) 0.0067(7) 0.0078(6) 0.0113(7)
S2 0.0178(2) 0.0302(3) 0.0249(2) -0.00092(19) 0.00306(17) 0.00321(18)
O1S 0.0342(9) 0.0304(9) 0.0419(10) -0.0072(7) 0.0070(7) 0.0006(7)

loop_
_atom_type_symbol
_atom_type_description
_atom_type_scat_dispersion_real
_atom_type_scat_dispersion_imag
_atom_type_scat_source
C C 0.0033 0.0016 'International Tables Vol C Tables 4.2.6.8 and 6.1.1.4'
H H 0.0000 0.0000 'International Tables Vol C Tables 4.2.6.8 and 6.1.1.4'
N N 0.0061 0.0033 'International Tables Vol C Tables 4.2.6.8 and 6.1.1.4'
O O 0.0106 0.0060 'International Tables Vol C Tables 4.2.6.8 and 6.1.1.4'
F F 0.0171 0.0103 'International Tables Vol C Tables 4.2.6.8 and 6.1.1.4'
P P 0.1023 0.0942 'International Tables Vol C Tables 4.2.6.8 and 6.1.1.4'
S S 0.1246 0.1234 'International Tables Vol C Tables 4.2.6.8 and 6.1.1.4'
Ru Ru -1.2594 0.8363 'International Tables Vol C Tables 4.2.6.8 and 6.1.1.4'

loop_
_geom_angle_atom_site_label_1
_geom_angle_atom_site_label_2
_geom_angle_atom_site_label_3
_geom_angle
N1 C1 C2 122.71(17)
N1 C1 H1 118.6
C2 C1 H1 118.6
C3 C2 C1 118.88(18)
C3 C2 H2 120.6
C1 C2 H2 120.6
C2 C3 C4 119.10(17)
C2 C3 H3 120.5
C4 C3 H3 120.5
C3 C4 C5 119.65(17)
C3 C4 H4 120.2
C5 C4 H4 120.2
N1 C5 C4 121.40(17)
N1 C5 C6 116.06(15)
C4 C5 C6 122.42(16)
N2 C6 C7 121.24(17)
N2 C6 C5 115.04(15)
C7 C6 C5 123.63(16)
C8 C7 C6 119.50(17)
C8 C7 H7 120.2
C6 C7 H7 120.2
C9 C8 C7 119.11(17)
C9 C8 H8 120.4
C7 C8 H8 120.4
C8 C9 C10 118.61(19)
C8 C9 H9 120.7
C10 C9 H9 120.7
N2 C10 C9 122.69(18)
N2 C10 H10 118.7
C9 C10 H10 118.7
N4 C11 C12 122.08(17)
N4 C11 H11 119.0
C12 C11 H11 119.0
C13 C12 C11 119.45(17)
C13 C12 H12 120.3
C11 C12 H12 120.3
C12 C13 C14 118.95(17)
C12 C13 H13 120.5
C14 C13 H13 120.5
C13 C14 C15 119.25(17)
C13 C14 H14 120.4
C15 C14 H14 120.4
N4 C15 C14 121.55(17)
N4 C15 C16 114.95(15)
C14 C15 C16 123.50(16)
N3 C16 C17 121.65(17)
N3 C16 C15 115.34(15)
C17 C16 C15 122.97(16)
C18 C17 C16 119.16(18)
C18 C17 H17 120.4
C16 C17 H17 120.4
C17 C18 C19 119.33(18)
C17 C18 H18 120.3
C19 C18 H18 120.3
C20 C19 C18 118.95(19)
C20 C19 H19 120.5
C18 C19 H19 120.5
N3 C20 C19 122.63(18)
N3 C20 H20 118.7
C19 C20 H20 118.7
C22 C21 C26 118.97(16)
C22 C21 P1 119.44(14)
C26 C21 P1 121.05(13)
C23 C22 C21 121.34(18)
C23 C22 H22 119.3
C21 C22 H22 119.3
C24 C23 C22 119.80(18)
C24 C23 H23 120.1
C22 C23 H23 120.1
C25 C24 C23 119.64(18)
C25 C24 H24 120.2
C23 C24 H24 120.2
C24 C25 C26 121.31(18)
C24 C25 H25 119.3
C26 C25 H25 119.3
C25 C26 C21 118.86(17)
C25 C26 C27 114.46(16)
C21 C26 C27 126.49(16)
N5 C27 C26 127.80(16)
N5 C27 H27 116.1
C26 C27 H27 116.1
N6 C28 H28A 109.5
N6 C28 H28B 109.5
H28A C28 H28B 109.5
N6 C28 H28C 109.5
H28A C28 H28C 109.5
H28B C28 H28C 109.5
N6 C29 H29A 109.5
N6 C29 H29B 109.5
H29A C29 H29B 109.5
N6 C29 H29C 109.5
H29A C29 H29C 109.5
H29B C29 H29C 109.5
C31 C30 C35 118.95(16)
C31 C30 P1 124.10(13)
C35 C30 P1 116.71(14)
C32 C31 C30 120.20(17)
C32 C31 H31 119.9
C30 C31 H31 119.9
C33 C32 C31 120.19(18)
C33 C32 H32 119.9
C31 C32 H32 119.9
C32 C33 C34 120.19(17)
C32 C33 H33 119.9
C34 C33 H33 119.9
C33 C34 C35 120.02(18)
C33 C34 H34 120.0
C35 C34 H34 120.0
C34 C35 C30 120.38(18)
C34 C35 H35 119.8
C30 C35 H35 119.8
C41 C36 C37 119.09(16)
C41 C36 P1 121.27(13)
C37 C36 P1 119.08(13)
C38 C37 C36 119.94(17)
C38 C37 H37 120.0
C36 C37 H37 120.0
C39 C38 C37 120.49(18)
C39 C38 H38 119.8
C37 C38 H38 119.8
C38 C39 C40 119.79(17)
C38 C39 H39 120.1
C40 C39 H39 120.1
C39 C40 C41 120.41(18)
C39 C40 H40 119.8
C41 C40 H40 119.8
C40 C41 C36 120.25(17)
C40 C41 H41 119.9
C36 C41 H41 119.9
C1 N1 C5 118.10(15)
C1 N1 Ru1 127.16(12)
C5 N1 Ru1 114.74(12)
C10 N2 C6 118.79(15)
C10 N2 Ru1 126.50(12)
C6 N2 Ru1 114.58(12)
C20 N3 C16 118.26(15)
C20 N3 Ru1 126.24(12)
C16 N3 Ru1 115.19(11)
C11 N4 C15 118.62(15)
C11 N4 Ru1 125.81(12)
C15 N4 Ru1 115.50(11)
C29 N6 C28 112.59(16)
C29 N6 N5 111.15(14)
C28 N6 N5 110.99(14)
C27 N5 N6 115.10(14)
C27 N5 Ru1 131.84(12)
N6 N5 Ru1 113.05(10)
C36 P1 C21 105.76(8)
C36 P1 C30 105.24(8)
C21 P1 C30 97.56(8)
C36 P1 Ru1 110.30(6)
C21 P1 Ru1 109.71(6)
C30 P1 Ru1 126.15(6)
N5 Ru1 N4 176.06(6)
N5 Ru1 N3 97.53(6)
N4 Ru1 N3 78.76(6)
N5 Ru1 N1 88.21(6)
N4 Ru1 N1 95.19(6)
N3 Ru1 N1 167.70(6)
N5 Ru1 N2 90.33(6)
N4 Ru1 N2 88.43(6)
N3 Ru1 N2 90.99(6)
N1 Ru1 N2 78.06(6)
N5 Ru1 P1 88.20(4)
N4 Ru1 P1 92.86(4)
N3 Ru1 P1 86.62(4)
N1 Ru1 P1 104.49(4)
N2 Ru1 P1 177.01(4)
F3 C42 F1 107.5(2)
F3 C42 F2 107.0(2)
F1 C42 F2 107.9(2)
F3 C42 S1 111.73(19)
F1 C42 S1 111.3(2)
F2 C42 S1 111.17(16)
O3 S1 O1 115.56(11)
O3 S1 O2 114.20(12)
O1 S1 O2 115.00(10)
O3 S1 C42 102.54(13)
O1 S1 C42 103.79(10)
O2 S1 C42 103.38(12)
F6 C43 F5 107.43(17)
F6 C43 F4 107.76(17)
F5 C43 F4 108.08(17)
F6 C43 S2 111.32(14)
F5 C43 S2 111.47(14)
F4 C43 S2 110.62(14)
O4 S2 O5 115.52(11)
O4 S2 O6 114.17(11)
O5 S2 O6 114.83(10)
O4 S2 C43 104.20(10)
O5 S2 C43 103.46(10)
O6 S2 C43 102.35(10)
H1A O1S H1B 104(4)

loop_
_geom_bond_atom_site_label_1
_geom_bond_atom_site_label_2
_geom_bond_distance
C1 N1 1.345(2)
C1 C2 1.392(2)
C1 H1 0.9500
C2 C3 1.381(3)
C2 H2 0.9500
C3 C4 1.382(3)
C3 H3 0.9500
C4 C5 1.391(2)
C4 H4 0.9500
C5 N1 1.366(2)
C5 C6 1.472(3)
C6 N2 1.355(2)
C6 C7 1.391(2)
C7 C8 1.384(3)
C7 H7 0.9500
C8 C9 1.383(3)
C8 H8 0.9500
C9 C10 1.388(3)
C9 H9 0.9500
C10 N2 1.339(2)
C10 H10 0.9500
C11 N4 1.344(2)
C11 C12 1.388(2)
C11 H11 0.9500
C12 C13 1.380(3)
C12 H12 0.9500
C13 C14 1.384(3)
C13 H13 0.9500
C14 C15 1.393(2)
C14 H14 0.9500
C15 N4 1.360(2)
C15 C16 1.468(2)
C16 N3 1.363(2)
C16 C17 1.391(2)
C17 C18 1.382(3)
C17 H17 0.9500
C18 C19 1.386(3)
C18 H18 0.9500
C19 C20 1.381(3)
C19 H19 0.9500
C20 N3 1.349(2)
C20 H20 0.9500
C21 C22 1.396(2)
C21 C26 1.406(2)
C21 P1 1.8303(17)
C22 C23 1.388(3)
C22 H22 0.9500
C23 C24 1.387(3)
C23 H23 0.9500
C24 C25 1.384(3)
C24 H24 0.9500
C25 C26 1.405(2)
C25 H25 0.9500
C26 C27 1.463(2)
C27 N5 1.289(2)
C27 H27 0.9500
C28 N6 1.461(2)
C28 H28A 0.9800
C28 H28B 0.9800
C28 H28C 0.9800
C29 N6 1.458(2)
C29 H29A 0.9800
C29 H29B 0.9800
C29 H29C 0.9800
C30 C31 1.396(2)
C30 C35 1.401(2)
C30 P1 1.8322(17)
C31 C32 1.394(3)
C31 H31 0.9500
C32 C33 1.383(3)
C32 H32 0.9500
C33 C34 1.385(3)
C33 H33 0.9500
C34 C35 1.390(3)
C34 H34 0.9500
C35 H35 0.9500
C36 C41 1.396(2)
C36 C37 1.402(2)
C36 P1 1.8216(17)
C37 C38 1.390(2)
C37 H37 0.9500
C38 C39 1.384(3)
C38 H38 0.9500
C39 C40 1.385(3)
C39 H39 0.9500
C40 C41 1.388(2)
C40 H40 0.9500
C41 H41 0.9500
N1 Ru1 2.0837(14)
N2 Ru1 2.1172(15)
N3 Ru1 2.0714(14)
N4 Ru1 2.0696(14)
N6 N5 1.4642(19)
N5 Ru1 2.0629(14)
P1 Ru1 2.3055(5)
C42 F3 1.320(3)
C42 F1 1.326(4)
C42 F2 1.328(3)
C42 S1 1.806(2)
O1 S1 1.4341(15)
O2 S1 1.4342(17)
O3 S1 1.4339(16)
C43 F6 1.331(2)
C43 F5 1.334(2)
C43 F4 1.338(2)
C43 S2 1.822(2)
O4 S2 1.4321(17)
O5 S2 1.4396(16)
O6 S2 1.4517(17)
O1S H1A 0.94(4)
O1S H1B 0.90(5)

loop_
_geom_torsion_atom_site_label_1
_geom_torsion_atom_site_label_2
_geom_torsion_atom_site_label_3
_geom_torsion_atom_site_label_4
_geom_torsion
N1 C1 C2 C3 -1.3(3)
C1 C2 C3 C4 2.4(3)
C2 C3 C4 C5 0.0(3)
C3 C4 C5 N1 -3.6(3)
C3 C4 C5 C6 172.39(16)
N1 C5 C6 N2 0.6(2)
C4 C5 C6 N2 -175.59(16)
N1 C5 C6 C7 177.15(16)
C4 C5 C6 C7 1.0(3)
N2 C6 C7 C8 1.4(3)
C5 C6 C7 C8 -175.03(17)
C6 C7 C8 C9 0.6(3)
C7 C8 C9 C10 -1.5(3)
C8 C9 C10 N2 0.5(3)
N4 C11 C12 C13 1.7(3)
C11 C12 C13 C14 -2.5(3)
C12 C13 C14 C15 0.4(3)
C13 C14 C15 N4 2.6(3)
C13 C14 C15 C16 -177.98(16)
N4 C15 C16 N3 5.4(2)
C14 C15 C16 N3 -174.09(16)
N4 C15 C16 C17 -172.28(16)
C14 C15 C16 C17 8.2(3)
N3 C16 C17 C18 -0.4(3)
C15 C16 C17 C18 177.14(17)
C16 C17 C18 C19 -0.5(3)
C17 C18 C19 C20 0.7(3)
C18 C19 C20 N3 0.0(3)
C26 C21 C22 C23 -2.8(3)
P1 C21 C22 C23 -174.54(16)
C21 C22 C23 C24 2.0(3)
C22 C23 C24 C25 0.6(3)
C23 C24 C25 C26 -2.2(3)
C24 C25 C26 C21 1.3(3)
C24 C25 C26 C27 176.67(19)
C22 C21 C26 C25 1.2(3)
P1 C21 C26 C25 172.74(14)
C22 C21 C26 C27 -173.55(17)
P1 C21 C26 C27 -2.0(3)
C25 C26 C27 N5 167.54(19)
C21 C26 C27 N5 -17.5(3)
C35 C30 C31 C32 2.6(3)
P1 C30 C31 C32 176.82(14)
C30 C31 C32 C33 -2.3(3)
C31 C32 C33 C34 0.0(3)
C32 C33 C34 C35 2.1(3)
C33 C34 C35 C30 -1.8(3)
C31 C30 C35 C34 -0.6(3)
P1 C30 C35 C34 -175.20(14)
C41 C36 C37 C38 2.3(3)
P1 C36 C37 C38 173.84(14)
C36 C37 C38 C39 -1.3(3)
C37 C38 C39 C40 -0.4(3)
C38 C39 C40 C41 1.1(3)
C39 C40 C41 C36 0.0(3)
C37 C36 C41 C40 -1.6(3)
P1 C36 C41 C40 -173.02(14)
C2 C1 N1 C5 -2.2(2)
C2 C1 N1 Ru1 177.47(13)
C4 C5 N1 C1 4.6(2)
C6 C5 N1 C1 -171.56(15)
C4 C5 N1 Ru1 -175.10(13)
C6 C5 N1 Ru1 8.71(18)
C9 C10 N2 C6 1.4(3)
C9 C10 N2 Ru1 -174.37(15)
C7 C6 N2 C10 -2.3(3)
C5 C6 N2 C10 174.36(16)
C7 C6 N2 Ru1 173.93(13)
C5 C6 N2 Ru1 -9.38(18)
C19 C20 N3 C16 -0.9(3)
C19 C20 N3 Ru1 -174.15(15)
C17 C16 N3 C20 1.1(2)
C15 C16 N3 C20 -176.63(15)
C17 C16 N3 Ru1 175.11(13)
C15 C16 N3 Ru1 -2.63(19)
C12 C11 N4 C15 1.2(2)
C12 C11 N4 Ru1 -175.76(13)
C14 C15 N4 C11 -3.3(2)
C16 C15 N4 C11 177.14(15)
C14 C15 N4 Ru1 173.93(13)
C16 C15 N4 Ru1 -5.58(18)
C26 C27 N5 N6 176.11(17)
C26 C27 N5 Ru1 -5.0(3)
C29 N6 N5 C27 61.8(2)
C28 N6 N5 C27 -64.34(19)
C29 N6 N5 Ru1 -117.29(14)
C28 N6 N5 Ru1 116.59(13)
C41 C36 P1 C21 -29.98(16)
C37 C36 P1 C21 158.63(13)
C41 C36 P1 C30 -132.60(14)
C37 C36 P1 C30 56.00(15)
C41 C36 P1 Ru1 88.59(14)
C37 C36 P1 Ru1 -82.81(14)
C22 C21 P1 C36 -37.30(16)
C26 C21 P1 C36 151.16(14)
C22 C21 P1 C30 70.93(16)
C26 C21 P1 C30 -100.60(15)
C22 C21 P1 Ru1 -156.25(13)
C26 C21 P1 Ru1 32.21(16)
C31 C30 P1 C36 0.93(17)
C35 C30 P1 C36 175.24(13)
C31 C30 P1 C21 -107.74(15)
C35 C30 P1 C21 66.57(14)
C31 C30 P1 Ru1 131.04(13)
C35 C30 P1 Ru1 -54.65(15)
F3 C42 S1 O3 -59.4(2)
F1 C42 S1 O3 -179.64(19)
F2 C42 S1 O3 60.0(2)
F3 C42 S1 O1 61.2(2)
F1 C42 S1 O1 -59.0(2)
F2 C42 S1 O1 -179.3(2)
F3 C42 S1 O2 -178.4(2)
F1 C42 S1 O2 61.4(2)
F2 C42 S1 O2 -59.0(2)
F6 C43 S2 O4 174.71(15)
F5 C43 S2 O4 54.78(17)
F4 C43 S2 O4 -65.50(17)
F6 C43 S2 O5 -64.12(17)
F5 C43 S2 O5 175.95(15)
F4 C43 S2 O5 55.66(17)
F6 C43 S2 O6 55.52(16)
F5 C43 S2 O6 -64.41(17)
F4 C43 S2 O6 175.30(15)
